data_2221797
loop_
_publ_author_name
'Hao, Xin-Qi'
'Li, Hong-Mei'
'Jiang, Hui'
'Ma, Yong-Tao'
'Song, Mao-Ping'

_publ_section_title
;Bromido{dicyclohexyl[2'-(dimethylamino)biphenyl-2-yl]phosphine-\k<i>P</i>}[2-(4,6-dimethylpyrimidin-2-yl)ferrocenyl-\k^2^<i>C</i>^1^,<i>N</i>]palladium(II)
 dichloromethane solvate
;
_journal_coeditor_code SI2165
_journal_issue 5
_journal_name_full 'Acta Crystallographica Section E'
_journal_page_first m529
_journal_page_last m530
_journal_paper_doi 10.1107/S1600536809012884
_journal_volume 65
_journal_year 2009
_chemical_formula_iupac '[Fe Pd Br (C5 H5) (C11 H10 N2) (C26 H36 N P)], C H2 Cl2'
_chemical_formula_moiety 'C42 H51 Br Fe N3 P Pd, C H2 Cl2'
_chemical_formula_sum 'C43 H53 Br Cl2 Fe N3 P Pd'
_chemical_formula_weight 955.91
_chemical_name_systematic
;Bromido{dicyclohexyl[2'-(dimethylamino)biphenyl-2-yl]phosphine-\k<i>P</i>}[2-
(4,6-dimethylpyrimidin-2-yl)ferrocenyl-\k^2^<i>C</i>^1^,<i>N</i>]palladium(II)
dichloromethane
 solvate
;
_space_group_IT_number 2
_symmetry_cell_setting triclinic
_symmetry_space_group_name_Hall '-P 1'
_symmetry_space_group_name_H-M 'P -1'
_atom_sites_solution_hydrogens geom
_atom_sites_solution_primary direct
_atom_sites_solution_secondary difmap
_audit_creation_method SHELXL-97
_cell_angle_alpha 81.1950(10)
_cell_angle_beta 76.5900(10)
_cell_angle_gamma 72.6470(10)
_cell_formula_units_Z 2
_cell_length_a 10.2059(9)
_cell_length_b 10.3637(9)
_cell_length_c 21.900(2)
_cell_measurement_reflns_used 7107
_cell_measurement_temperature 293(2)
_cell_measurement_theta_max 27.09
_cell_measurement_theta_min 2.51
_cell_volume 2141.9(3)
_computing_cell_refinement 'SAINT (Bruker, 2004)'
_computing_data_collection 'APEX2 (Bruker, 2004)'
_computing_data_reduction 'SAINT (Bruker, 2004)'
_computing_molecular_graphics 'SHELXTL (Sheldrick, 2008)'
_computing_publication_material 'SHELXTL (Sheldrick, 2008)'
_computing_structure_refinement 'SHELXL97 (Sheldrick, 2008)'
_computing_structure_solution 'SHELXS97 (Sheldrick, 2008)'
_diffrn_ambient_temperature 293(2)
_diffrn_measured_fraction_theta_full 0.991
_diffrn_measured_fraction_theta_max 0.991
_diffrn_measurement_device_type 'Bruker SMART APEX CCD area-detector'
_diffrn_measurement_method '\f and \w'
_diffrn_radiation_monochromator graphite
_diffrn_radiation_source 'fine-focus sealed tube'
_diffrn_radiation_type MoK\a
_diffrn_radiation_wavelength 0.71073
_diffrn_reflns_av_R_equivalents 0.0173
_diffrn_reflns_av_sigmaI/netI 0.0264
_diffrn_reflns_limit_h_max 10
_diffrn_reflns_limit_h_min -12
_diffrn_reflns_limit_k_max 12
_diffrn_reflns_limit_k_min -12
_diffrn_reflns_limit_l_max 26
_diffrn_reflns_limit_l_min -26
_diffrn_reflns_number 16458
_diffrn_reflns_theta_full 25.50
_diffrn_reflns_theta_max 25.50
_diffrn_reflns_theta_min 2.51
_exptl_absorpt_coefficient_mu 1.886
_exptl_absorpt_correction_T_max 0.6973
_exptl_absorpt_correction_T_min 0.5404
_exptl_absorpt_correction_type multi-scan
_exptl_absorpt_process_details '(SADABS; Sheldrick, 1996)'
_exptl_crystal_colour red
_exptl_crystal_density_diffrn 1.482
_exptl_crystal_density_method 'not measured'
_exptl_crystal_description block
_exptl_crystal_F_000 976
_exptl_crystal_size_max 0.37
_exptl_crystal_size_mid 0.24
_exptl_crystal_size_min 0.21
_refine_diff_density_max 1.031
_refine_diff_density_min -0.687
_refine_ls_extinction_method none
_refine_ls_goodness_of_fit_ref 1.077
_refine_ls_hydrogen_treatment constr
_refine_ls_matrix_type full
_refine_ls_number_parameters 473
_refine_ls_number_reflns 7919
_refine_ls_number_restraints 0
_refine_ls_restrained_S_all 1.077
_refine_ls_R_factor_all 0.0464
_refine_ls_R_factor_gt 0.0376
_refine_ls_shift/su_max 0.001
_refine_ls_shift/su_mean 0.000
_refine_ls_structure_factor_coef Fsqd
_refine_ls_weighting_details 'w=1/[\s^2^(Fo^2^)+(0.0421P)^2^+2.3428P] where P=(Fo^2^+2Fc^2^)/3'
_refine_ls_weighting_scheme calc
_refine_ls_wR_factor_gt 0.0943
_refine_ls_wR_factor_ref 0.0993
_reflns_number_gt 6716
_reflns_number_total 7919
_reflns_threshold_expression I>2\s(I)
_cod_data_source_file si2165.cif
_cod_data_source_block I
_cod_depositor_comments
;
The following automatic conversions were performed:
'_symmetry_cell_setting' value 'Triclinic' changed to 'triclinic'
according to '/home/saulius/struct/CIF-dictionaries/cif_core.dic'
dictionary named 'cif_core.dic' version 2.4.1 from 2010-06-29.

Automatic conversion script
Id: cif_fix_enum 1527 2010-12-29 10:47:43Z saulius 

The following automatic conversions were performed:

'_symmetry_cell_setting' value 'Triclinic' changed to 'triclinic'
according to /home/saulius/struct/CIF-dictionaries/cif_core.dic
dictionary named 'cif_core.dic' version 2.4.1 from 2010-06-29.

Automatic conversion script
Id: cif_fix_values 1715 2011-07-08 13:25:40Z adriana 
;
_cod_database_code 2221797
_cod_database_fobs_code 2221797

loop_
_symmetry_equiv_pos_as_xyz
'x, y, z'
'-x, -y, -z'

loop_
_atom_site_type_symbol
_atom_site_label
_atom_site_fract_x
_atom_site_fract_y
_atom_site_fract_z
_atom_site_U_iso_or_equiv
_atom_site_adp_type
_atom_site_calc_flag
_atom_site_refinement_flags
_atom_site_occupancy
_atom_site_disorder_assembly
_atom_site_disorder_group
Pd Pd1 0.29216(3) 0.66381(3) 0.217306(12) 0.03942(9) Uani d . 1 . .
Fe Fe1 0.63058(6) 0.70760(5) 0.12158(2) 0.04439(14) Uani d . 1 . .
P P1 0.33910(9) 0.56740(8) 0.31270(4) 0.03503(19) Uani d . 1 . .
Br Br1 0.02020(5) 0.68171(6) 0.25105(2) 0.07101(15) Uani d . 1 . .
Cl Cl2 0.1066(2) 0.5000(3) 0.07189(12) 0.1586(9) Uani d . 1 . .
Cl Cl3 0.2456(4) 0.2376(3) 0.12552(12) 0.1980(14) Uani d . 1 . .
N N1 0.2744(3) 0.7531(3) 0.12117(14) 0.0477(7) Uani d . 1 . .
N N2 0.3968(4) 0.7000(3) 0.01637(15) 0.0592(9) Uani d . 1 . .
N N3 0.7663(3) 0.2896(3) 0.29096(16) 0.0565(8) Uani d . 1 . .
C C1 0.4926(4) 0.6039(3) 0.17412(16) 0.0395(7) Uani d . 1 . .
C C2 0.5018(4) 0.6044(3) 0.10732(16) 0.0443(8) Uani d . 1 . .
C C3 0.6430(4) 0.5430(4) 0.07875(18) 0.0537(10) Uani d . 1 . .
H H3 0.6788 0.5297 0.0339 0.064 Uiso calc R 1 . .
C C4 0.7212(4) 0.5024(4) 0.1271(2) 0.0544(10) Uani d . 1 . .
H H4 0.8219 0.4579 0.1214 0.065 Uiso calc R 1 . .
C C5 0.6299(4) 0.5404(3) 0.18529(18) 0.0449(8) Uani d . 1 . .
H H5 0.6578 0.5268 0.2262 0.054 Uiso calc R 1 . .
C C6 0.6949(6) 0.8426(5) 0.1587(2) 0.0754(14) Uani d . 1 . .
H H6 0.7205 0.8302 0.2001 0.091 Uiso calc R 1 . .
C C7 0.5625(6) 0.9016(4) 0.1460(3) 0.0746(14) Uani d . 1 . .
H H7 0.4782 0.9384 0.1771 0.090 Uiso calc R 1 . .
C C8 0.5682(7) 0.9016(5) 0.0818(3) 0.0812(16) Uani d . 1 . .
H H8 0.4892 0.9383 0.0601 0.097 Uiso calc R 1 . .
C C9 0.7057(8) 0.8393(6) 0.0538(3) 0.096(2) Uani d . 1 . .
H H9 0.7411 0.8256 0.0090 0.115 Uiso calc R 1 . .
C C10 0.7859(5) 0.8021(5) 0.1023(3) 0.0872(17) Uani d . 1 . .
H H10 0.8866 0.7577 0.0970 0.105 Uiso calc R 1 . .
C C11 0.3860(4) 0.6874(4) 0.07887(17) 0.0477(9) Uani d . 1 . .
C C12 0.2921(6) 0.7939(5) -0.0063(2) 0.0674(13) Uani d . 1 . .
C C13 0.1860(6) 0.8765(5) 0.0328(2) 0.0724(13) Uani d . 1 . .
H H13 0.1202 0.9473 0.0159 0.087 Uiso calc R 1 . .
C C14 0.1768(5) 0.8542(4) 0.0977(2) 0.0618(11) Uani d . 1 . .
C C15 0.0679(5) 0.9476(5) 0.1408(3) 0.0829(15) Uani d . 1 . .
H H15A -0.0102 0.9103 0.1570 0.124 Uiso calc R 1 . .
H H15B 0.0371 1.0344 0.1180 0.124 Uiso calc R 1 . .
H H15C 0.1064 0.9585 0.1751 0.124 Uiso calc R 1 . .
C C16 0.3020(7) 0.8073(5) -0.0767(2) 0.0927(19) Uani d . 1 . .
H H16A 0.2361 0.7675 -0.0862 0.139 Uiso calc R 1 . .
H H16B 0.3951 0.7613 -0.0967 0.139 Uiso calc R 1 . .
H H16C 0.2812 0.9016 -0.0921 0.139 Uiso calc R 1 . .
C C17 0.3460(4) 0.3850(3) 0.32533(16) 0.0397(8) Uani d . 1 . .
H H17 0.3978 0.3440 0.3592 0.048 Uiso calc R 1 . .
C C18 0.2011(4) 0.3582(4) 0.3453(2) 0.0540(10) Uani d . 1 . .
H H18A 0.1514 0.3996 0.3839 0.065 Uiso calc R 1 . .
H H18B 0.1467 0.3982 0.3128 0.065 Uiso calc R 1 . .
C C19 0.2181(5) 0.2047(4) 0.3555(2) 0.0662(12) Uani d . 1 . .
H H19A 0.2673 0.1663 0.3899 0.079 Uiso calc R 1 . .
H H19B 0.1264 0.1885 0.3674 0.079 Uiso calc R 1 . .
C C20 0.2977(5) 0.1351(4) 0.2974(2) 0.0716(13) Uani d . 1 . .
H H20A 0.2446 0.1673 0.2640 0.086 Uiso calc R 1 . .
H H20B 0.3099 0.0380 0.3062 0.086 Uiso calc R 1 . .
C C21 0.4392(5) 0.1628(4) 0.2760(2) 0.0682(12) Uani d . 1 . .
H H21A 0.4859 0.1223 0.2368 0.082 Uiso calc R 1 . .
H H21B 0.4962 0.1206 0.3073 0.082 Uiso calc R 1 . .
C C22 0.4266(4) 0.3154(4) 0.26618(19) 0.0518(9) Uani d . 1 . .
H H22A 0.5194 0.3291 0.2551 0.062 Uiso calc R 1 . .
H H22B 0.3789 0.3559 0.2315 0.062 Uiso calc R 1 . .
C C23 0.1984(4) 0.6508(3) 0.37623(16) 0.0409(8) Uani d . 1 . .
H H23 0.1134 0.6308 0.3716 0.049 Uiso calc R 1 . .
C C24 0.2157(4) 0.5979(4) 0.44399(17) 0.0508(9) Uani d . 1 . .
H H24A 0.2947 0.6205 0.4527 0.061 Uiso calc R 1 . .
H H24B 0.2339 0.4999 0.4491 0.061 Uiso calc R 1 . .
C C25 0.0821(5) 0.6618(5) 0.4903(2) 0.0681(13) Uani d . 1 . .
H H25A 0.0948 0.6303 0.5331 0.082 Uiso calc R 1 . .
H H25B 0.0047 0.6332 0.4835 0.082 Uiso calc R 1 . .
C C26 0.0467(5) 0.8173(5) 0.4817(2) 0.0737(13) Uani d . 1 . .
H H26A -0.0408 0.8554 0.5098 0.088 Uiso calc R 1 . .
H H26B 0.1196 0.8466 0.4926 0.088 Uiso calc R 1 . .
C C27 0.0340(5) 0.8691(4) 0.4137(2) 0.0623(11) Uani d . 1 . .
H H27A -0.0448 0.8474 0.4042 0.075 Uiso calc R 1 . .
H H27B 0.0166 0.9670 0.4085 0.075 Uiso calc R 1 . .
C C28 0.1661(4) 0.8057(4) 0.36824(19) 0.0503(9) Uani d . 1 . .
H H28A 0.2440 0.8324 0.3758 0.060 Uiso calc R 1 . .
H H28B 0.1547 0.8385 0.3254 0.060 Uiso calc R 1 . .
C C29 0.4941(3) 0.5949(3) 0.33234(15) 0.0372(7) Uani d . 1 . .
C C30 0.5028(4) 0.7283(3) 0.31298(17) 0.0443(8) Uani d . 1 . .
H H30 0.4448 0.7823 0.2864 0.053 Uiso calc R 1 . .
C C31 0.5932(4) 0.7823(4) 0.3316(2) 0.0554(10) Uani d . 1 . .
H H31 0.5953 0.8713 0.3178 0.066 Uiso calc R 1 . .
C C32 0.6802(5) 0.7048(5) 0.3703(2) 0.0632(11) Uani d . 1 . .
H H32 0.7396 0.7413 0.3845 0.076 Uiso calc R 1 . .
C C33 0.6785(5) 0.5717(4) 0.3881(2) 0.0609(11) Uani d . 1 . .
H H33 0.7388 0.5194 0.4140 0.073 Uiso calc R 1 . .
C C34 0.5909(4) 0.5118(4) 0.36905(17) 0.0438(8) Uani d . 1 . .
C C35 0.6087(4) 0.3642(4) 0.39042(18) 0.0460(8) Uani d . 1 . .
C C36 0.6959(4) 0.2591(4) 0.3527(2) 0.0526(9) Uani d . 1 . .
C C37 0.7073(5) 0.1256(4) 0.3780(2) 0.0662(12) Uani d . 1 . .
H H37 0.7620 0.0554 0.3536 0.079 Uiso calc R 1 . .
C C38 0.6395(6) 0.0938(5) 0.4387(3) 0.0771(14) Uani d . 1 . .
H H38 0.6486 0.0035 0.4542 0.092 Uiso calc R 1 . .
C C39 0.5598(5) 0.1945(5) 0.4756(2) 0.0699(12) Uani d . 1 . .
H H39 0.5159 0.1734 0.5165 0.084 Uiso calc R 1 . .
C C40 0.5445(4) 0.3289(4) 0.45172(19) 0.0553(10) Uani d . 1 . .
H H40 0.4900 0.3973 0.4772 0.066 Uiso calc R 1 . .
C C42 0.8764(5) 0.3547(6) 0.2856(3) 0.0867(16) Uani d . 1 . .
H H42A 0.8416 0.4319 0.3099 0.130 Uiso calc R 1 . .
H H42B 0.9064 0.3839 0.2422 0.130 Uiso calc R 1 . .
H H42C 0.9541 0.2915 0.3012 0.130 Uiso calc R 1 . .
C C43 0.8130(6) 0.1821(5) 0.2488(3) 0.0862(16) Uani d . 1 . .
H H43A 0.8887 0.1117 0.2625 0.129 Uiso calc R 1 . .
H H43B 0.8445 0.2183 0.2068 0.129 Uiso calc R 1 . .
H H43C 0.7368 0.1453 0.2495 0.129 Uiso calc R 1 . .
C C44 0.2410(10) 0.4080(8) 0.1087(4) 0.138(3) Uani d . 1 . .
H H44A 0.2313 0.4467 0.1477 0.166 Uiso calc R 1 . .
H H44B 0.3292 0.4154 0.0820 0.166 Uiso calc R 1 . .

loop_
_atom_site_aniso_label
_atom_site_aniso_U_11
_atom_site_aniso_U_22
_atom_site_aniso_U_33
_atom_site_aniso_U_12
_atom_site_aniso_U_13
_atom_site_aniso_U_23
Pd1 0.03597(15) 0.04066(15) 0.04152(15) -0.01016(11) -0.01180(11) 0.00234(11)
Fe1 0.0491(3) 0.0377(3) 0.0443(3) -0.0144(2) -0.0046(2) 0.0003(2)
P1 0.0351(4) 0.0315(4) 0.0382(4) -0.0091(3) -0.0079(3) -0.0011(3)
Br1 0.0486(2) 0.0991(4) 0.0643(3) -0.0267(2) -0.0149(2) 0.0144(2)
Cl2 0.0879(13) 0.193(2) 0.161(2) -0.0153(13) 0.0182(13) -0.0262(17)
Cl3 0.345(5) 0.142(2) 0.1273(18) -0.095(2) -0.063(2) 0.0086(15)
N1 0.0528(19) 0.0448(17) 0.0487(18) -0.0164(15) -0.0190(15) 0.0061(14)
N2 0.096(3) 0.0469(19) 0.0463(19) -0.0302(19) -0.0288(18) 0.0041(15)
N3 0.0462(18) 0.0532(19) 0.062(2) -0.0014(15) -0.0091(16) -0.0063(16)
C1 0.0429(19) 0.0334(17) 0.0402(18) -0.0112(15) -0.0069(15) 0.0024(14)
C2 0.059(2) 0.0326(17) 0.0422(19) -0.0151(16) -0.0081(17) -0.0029(15)
C3 0.070(3) 0.039(2) 0.045(2) -0.0119(18) 0.0007(19) -0.0070(16)
C4 0.047(2) 0.041(2) 0.065(3) -0.0057(17) 0.0009(19) -0.0053(18)
C5 0.043(2) 0.0377(19) 0.047(2) -0.0068(15) -0.0078(16) 0.0053(15)
C6 0.107(4) 0.071(3) 0.069(3) -0.053(3) -0.028(3) 0.007(2)
C7 0.094(4) 0.040(2) 0.089(4) -0.027(2) -0.003(3) -0.011(2)
C8 0.117(5) 0.046(3) 0.093(4) -0.034(3) -0.050(4) 0.025(3)
C9 0.159(6) 0.076(4) 0.058(3) -0.075(4) 0.020(4) -0.004(3)
C10 0.057(3) 0.066(3) 0.136(5) -0.030(2) -0.002(3) -0.001(3)
C11 0.069(3) 0.0349(18) 0.047(2) -0.0231(18) -0.0209(19) 0.0027(16)
C12 0.112(4) 0.050(2) 0.060(3) -0.042(3) -0.045(3) 0.016(2)
C13 0.092(4) 0.058(3) 0.078(3) -0.023(3) -0.052(3) 0.019(2)
C14 0.063(3) 0.054(2) 0.074(3) -0.018(2) -0.034(2) 0.011(2)
C15 0.067(3) 0.067(3) 0.100(4) 0.005(2) -0.025(3) 0.003(3)
C16 0.177(6) 0.064(3) 0.063(3) -0.052(4) -0.066(4) 0.018(2)
C17 0.0454(19) 0.0312(17) 0.0453(19) -0.0144(15) -0.0129(15) 0.0022(14)
C18 0.056(2) 0.049(2) 0.062(2) -0.0258(19) -0.0076(19) -0.0030(18)
C19 0.073(3) 0.053(2) 0.080(3) -0.036(2) -0.014(2) 0.006(2)
C20 0.090(3) 0.042(2) 0.093(4) -0.030(2) -0.022(3) -0.008(2)
C21 0.076(3) 0.038(2) 0.089(3) -0.015(2) -0.008(3) -0.013(2)
C22 0.057(2) 0.040(2) 0.057(2) -0.0152(17) -0.0027(18) -0.0091(17)
C23 0.0379(18) 0.0372(18) 0.0446(19) -0.0077(14) -0.0058(15) -0.0026(15)
C24 0.055(2) 0.047(2) 0.043(2) -0.0045(18) -0.0075(17) -0.0050(16)
C25 0.071(3) 0.067(3) 0.046(2) 0.003(2) -0.002(2) -0.003(2)
C26 0.068(3) 0.069(3) 0.069(3) 0.001(2) 0.004(2) -0.025(2)
C27 0.062(3) 0.037(2) 0.074(3) 0.0025(18) -0.002(2) -0.0109(19)
C28 0.053(2) 0.0358(19) 0.057(2) -0.0084(17) -0.0060(18) -0.0027(16)
C29 0.0369(17) 0.0375(17) 0.0375(17) -0.0094(14) -0.0087(14) -0.0040(14)
C30 0.045(2) 0.0369(18) 0.052(2) -0.0125(16) -0.0096(16) -0.0033(16)
C31 0.061(2) 0.046(2) 0.065(3) -0.0234(19) -0.012(2) -0.0048(19)
C32 0.063(3) 0.063(3) 0.079(3) -0.030(2) -0.024(2) -0.013(2)
C33 0.059(3) 0.063(3) 0.069(3) -0.018(2) -0.032(2) 0.001(2)
C34 0.045(2) 0.0404(19) 0.045(2) -0.0093(16) -0.0131(16) -0.0013(15)
C35 0.045(2) 0.042(2) 0.052(2) -0.0058(16) -0.0220(17) 0.0005(16)
C36 0.045(2) 0.047(2) 0.062(2) -0.0005(17) -0.0219(18) 0.0005(18)
C37 0.068(3) 0.045(2) 0.076(3) 0.001(2) -0.021(2) 0.000(2)
C38 0.088(4) 0.047(3) 0.088(4) -0.009(2) -0.026(3) 0.012(2)
C39 0.081(3) 0.065(3) 0.062(3) -0.022(3) -0.019(2) 0.011(2)
C40 0.062(3) 0.054(2) 0.050(2) -0.013(2) -0.0198(19) 0.0008(18)
C42 0.051(3) 0.109(4) 0.098(4) -0.023(3) -0.007(3) -0.011(3)
C43 0.085(4) 0.076(3) 0.082(4) 0.000(3) -0.001(3) -0.025(3)
C44 0.198(9) 0.139(7) 0.125(6) -0.101(6) -0.080(6) 0.033(5)

loop_
_atom_type_symbol
_atom_type_description
_atom_type_scat_dispersion_real
_atom_type_scat_dispersion_imag
_atom_type_scat_source
C C 0.0033 0.0016 'International Tables Vol C Tables 4.2.6.8 and 6.1.1.4'
H H 0.0000 0.0000 'International Tables Vol C Tables 4.2.6.8 and 6.1.1.4'
N N 0.0061 0.0033 'International Tables Vol C Tables 4.2.6.8 and 6.1.1.4'
Br Br -0.2901 2.4595 'International Tables Vol C Tables 4.2.6.8 and 6.1.1.4'
Fe Fe 0.3463 0.8444 'International Tables Vol C Tables 4.2.6.8 and 6.1.1.4'
Pd Pd -0.9988 1.0072 'International Tables Vol C Tables 4.2.6.8 and 6.1.1.4'
P P 0.1023 0.0942 'International Tables Vol C Tables 4.2.6.8 and 6.1.1.4'
Cl Cl 0.1484 0.1585 'International Tables Vol C Tables 4.2.6.8 and 6.1.1.4'

loop_
_geom_angle_atom_site_label_1
_geom_angle_atom_site_label_2
_geom_angle_atom_site_label_3
_geom_angle_site_symmetry_1
_geom_angle_site_symmetry_3
_geom_angle
_geom_angle_publ_flag
C1 Pd1 N1 . . 80.12(13) ?
C1 Pd1 P1 . . 93.07(10) ?
N1 Pd1 P1 . . 173.00(9) yes
C1 Pd1 Br1 . . 160.40(10) yes
N1 Pd1 Br1 . . 92.84(8) ?
P1 Pd1 Br1 . . 94.13(3) ?
C2 Fe1 C3 . . 41.18(15) ?
C2 Fe1 C9 . . 122.5(2) ?
C3 Fe1 C9 . . 106.90(19) ?
C2 Fe1 C7 . . 123.4(2) ?
C3 Fe1 C7 . . 159.1(2) ?
C9 Fe1 C7 . . 67.4(2) ?
C2 Fe1 C10 . . 159.3(2) ?
C3 Fe1 C10 . . 122.8(2) ?
C9 Fe1 C10 . . 41.1(2) ?
C7 Fe1 C10 . . 67.2(2) ?
C2 Fe1 C8 . . 107.86(19) ?
C3 Fe1 C8 . . 122.8(2) ?
C9 Fe1 C8 . . 40.0(2) ?
C7 Fe1 C8 . . 40.0(2) ?
C10 Fe1 C8 . . 67.7(2) ?
C2 Fe1 C4 . . 68.24(16) ?
C3 Fe1 C4 . . 40.50(17) ?
C9 Fe1 C4 . . 123.1(2) ?
C7 Fe1 C4 . . 159.5(2) ?
C10 Fe1 C4 . . 108.1(2) ?
C8 Fe1 C4 . . 158.8(2) ?
C2 Fe1 C6 . . 158.8(2) ?
C3 Fe1 C6 . . 159.1(2) ?
C9 Fe1 C6 . . 67.9(2) ?
C7 Fe1 C6 . . 39.6(2) ?
C10 Fe1 C6 . . 40.1(2) ?
C8 Fe1 C6 . . 67.1(2) ?
C4 Fe1 C6 . . 124.0(2) ?
C2 Fe1 C5 . . 68.29(15) ?
C3 Fe1 C5 . . 68.69(16) ?
C9 Fe1 C5 . . 159.4(3) ?
C7 Fe1 C5 . . 123.73(19) ?
C10 Fe1 C5 . . 123.2(2) ?
C8 Fe1 C5 . . 159.2(2) ?
C4 Fe1 C5 . . 40.68(15) ?
C6 Fe1 C5 . . 108.64(18) ?
C2 Fe1 C1 . . 41.39(14) ?
C3 Fe1 C1 . . 69.73(15) ?
C9 Fe1 C1 . . 158.8(3) ?
C7 Fe1 C1 . . 107.86(17) ?
C10 Fe1 C1 . . 158.2(2) ?
C8 Fe1 C1 . . 123.1(2) ?
C4 Fe1 C1 . . 68.68(14) ?
C6 Fe1 C1 . . 122.59(18) ?
C5 Fe1 C1 . . 40.43(14) ?
C29 P1 C17 . . 110.59(16) ?
C29 P1 C23 . . 101.08(16) ?
C17 P1 C23 . . 106.19(16) ?
C29 P1 Pd1 . . 115.27(11) ?
C17 P1 Pd1 . . 112.84(12) ?
C23 P1 Pd1 . . 109.86(11) ?
C14 N1 C11 . . 117.0(3) ?
C14 N1 Pd1 . . 132.7(3) ?
C11 N1 Pd1 . . 110.3(2) ?
C11 N2 C12 . . 116.1(4) ?
C36 N3 C42 . . 116.4(4) ?
C36 N3 C43 . . 116.8(4) ?
C42 N3 C43 . . 109.8(4) ?
C5 C1 C2 . . 106.1(3) ?
C5 C1 Pd1 . . 142.9(3) ?
C2 C1 Pd1 . . 109.9(3) ?
C5 C1 Fe1 . . 69.6(2) ?
C2 C1 Fe1 . . 68.06(19) ?
Pd1 C1 Fe1 . . 132.86(17) ?
C3 C2 C1 . . 109.1(3) ?
C3 C2 C11 . . 130.0(3) ?
C1 C2 C11 . . 119.3(3) ?
C3 C2 Fe1 . . 69.5(2) ?
C1 C2 Fe1 . . 70.6(2) ?
C11 C2 Fe1 . . 114.3(2) ?
C4 C3 C2 . . 107.3(3) ?
C4 C3 Fe1 . . 70.5(2) ?
C2 C3 Fe1 . . 69.3(2) ?
C4 C3 H3 . . 126.3 ?
C2 C3 H3 . . 126.3 ?
Fe1 C3 H3 . . 126.3 ?
C3 C4 C5 . . 108.6(3) ?
C3 C4 Fe1 . . 69.0(2) ?
C5 C4 Fe1 . . 69.9(2) ?
C3 C4 H4 . . 125.7 ?
C5 C4 H4 . . 125.7 ?
Fe1 C4 H4 . . 125.7 ?
C1 C5 C4 . . 109.0(3) ?
C1 C5 Fe1 . . 69.99(19) ?
C4 C5 Fe1 . . 69.5(2) ?
C1 C5 H5 . . 125.5 ?
C4 C5 H5 . . 125.5 ?
Fe1 C5 H5 . . 125.5 ?
C7 C6 C10 . . 108.1(5) ?
C7 C6 Fe1 . . 69.7(3) ?
C10 C6 Fe1 . . 69.5(3) ?
C7 C6 H6 . . 125.9 ?
C10 C6 H6 . . 125.9 ?
Fe1 C6 H6 . . 125.9 ?
C6 C7 C8 . . 109.0(5) ?
C6 C7 Fe1 . . 70.8(3) ?
C8 C7 Fe1 . . 70.3(3) ?
C6 C7 H7 . . 125.5 ?
C8 C7 H7 . . 125.5 ?
Fe1 C7 H7 . . 125.5 ?
C9 C8 C7 . . 108.1(5) ?
C9 C8 Fe1 . . 69.7(3) ?
C7 C8 Fe1 . . 69.7(3) ?
C9 C8 H8 . . 125.9 ?
C7 C8 H8 . . 125.9 ?
Fe1 C8 H8 . . 125.9 ?
C8 C9 C10 . . 107.2(5) ?
C8 C9 Fe1 . . 70.3(3) ?
C10 C9 Fe1 . . 69.6(3) ?
C8 C9 H9 . . 126.4 ?
C10 C9 H9 . . 126.4 ?
Fe1 C9 H9 . . 126.4 ?
C6 C10 C9 . . 107.5(5) ?
C6 C10 Fe1 . . 70.4(3) ?
C9 C10 Fe1 . . 69.3(3) ?
C6 C10 H10 . . 126.3 ?
C9 C10 H10 . . 126.3 ?
Fe1 C10 H10 . . 126.3 ?
N2 C11 N1 . . 125.8(4) ?
N2 C11 C2 . . 120.5(4) ?
N1 C11 C2 . . 113.6(3) ?
N2 C12 C13 . . 121.1(4) ?
N2 C12 C16 . . 116.5(5) ?
C13 C12 C16 . . 122.3(5) ?
C12 C13 C14 . . 120.0(4) ?
C12 C13 H13 . . 120.0 ?
C14 C13 H13 . . 120.0 ?
N1 C14 C13 . . 119.2(4) ?
N1 C14 C15 . . 119.8(4) ?
C13 C14 C15 . . 120.8(4) ?
C14 C15 H15A . . 109.5 ?
C14 C15 H15B . . 109.5 ?
H15A C15 H15B . . 109.5 ?
C14 C15 H15C . . 109.5 ?
H15A C15 H15C . . 109.5 ?
H15B C15 H15C . . 109.5 ?
C12 C16 H16A . . 109.5 ?
C12 C16 H16B . . 109.5 ?
H16A C16 H16B . . 109.5 ?
C12 C16 H16C . . 109.5 ?
H16A C16 H16C . . 109.5 ?
H16B C16 H16C . . 109.5 ?
C22 C17 C18 . . 109.9(3) ?
C22 C17 P1 . . 109.9(2) ?
C18 C17 P1 . . 113.7(2) ?
C22 C17 H17 . . 107.7 ?
C18 C17 H17 . . 107.7 ?
P1 C17 H17 . . 107.7 ?
C19 C18 C17 . . 109.7(3) ?
C19 C18 H18A . . 109.7 ?
C17 C18 H18A . . 109.7 ?
C19 C18 H18B . . 109.7 ?
C17 C18 H18B . . 109.7 ?
H18A C18 H18B . . 108.2 ?
C20 C19 C18 . . 111.8(4) ?
C20 C19 H19A . . 109.3 ?
C18 C19 H19A . . 109.3 ?
C20 C19 H19B . . 109.3 ?
C18 C19 H19B . . 109.3 ?
H19A C19 H19B . . 107.9 ?
C19 C20 C21 . . 110.7(4) ?
C19 C20 H20A . . 109.5 ?
C21 C20 H20A . . 109.5 ?
C19 C20 H20B . . 109.5 ?
C21 C20 H20B . . 109.5 ?
H20A C20 H20B . . 108.1 ?
C20 C21 C22 . . 111.7(4) ?
C20 C21 H21A . . 109.3 ?
C22 C21 H21A . . 109.3 ?
C20 C21 H21B . . 109.3 ?
C22 C21 H21B . . 109.3 ?
H21A C21 H21B . . 107.9 ?
C17 C22 C21 . . 111.2(3) ?
C17 C22 H22A . . 109.4 ?
C21 C22 H22A . . 109.4 ?
C17 C22 H22B . . 109.4 ?
C21 C22 H22B . . 109.4 ?
H22A C22 H22B . . 108.0 ?
C28 C23 C24 . . 110.0(3) ?
C28 C23 P1 . . 113.1(2) ?
C24 C23 P1 . . 116.3(2) ?
C28 C23 H23 . . 105.5 ?
C24 C23 H23 . . 105.5 ?
P1 C23 H23 . . 105.5 ?
C23 C24 C25 . . 109.8(3) ?
C23 C24 H24A . . 109.7 ?
C25 C24 H24A . . 109.7 ?
C23 C24 H24B . . 109.7 ?
C25 C24 H24B . . 109.7 ?
H24A C24 H24B . . 108.2 ?
C24 C25 C26 . . 111.1(4) ?
C24 C25 H25A . . 109.4 ?
C26 C25 H25A . . 109.4 ?
C24 C25 H25B . . 109.4 ?
C26 C25 H25B . . 109.4 ?
H25A C25 H25B . . 108.0 ?
C27 C26 C25 . . 110.4(4) ?
C27 C26 H26A . . 109.6 ?
C25 C26 H26A . . 109.6 ?
C27 C26 H26B . . 109.6 ?
C25 C26 H26B . . 109.6 ?
H26A C26 H26B . . 108.1 ?
C28 C27 C26 . . 111.1(3) ?
C28 C27 H27A . . 109.4 ?
C26 C27 H27A . . 109.4 ?
C28 C27 H27B . . 109.4 ?
C26 C27 H27B . . 109.4 ?
H27A C27 H27B . . 108.0 ?
C27 C28 C23 . . 110.7(3) ?
C27 C28 H28A . . 109.5 ?
C23 C28 H28A . . 109.5 ?
C27 C28 H28B . . 109.5 ?
C23 C28 H28B . . 109.5 ?
H28A C28 H28B . . 108.1 ?
C30 C29 C34 . . 117.3(3) ?
C30 C29 P1 . . 111.3(3) ?
C34 C29 P1 . . 131.0(3) ?
C31 C30 C29 . . 122.9(4) ?
C31 C30 H30 . . 118.6 ?
C29 C30 H30 . . 118.6 ?
C32 C31 C30 . . 119.7(4) ?
C32 C31 H31 . . 120.1 ?
C30 C31 H31 . . 120.1 ?
C31 C32 C33 . . 118.9(4) ?
C31 C32 H32 . . 120.6 ?
C33 C32 H32 . . 120.6 ?
C32 C33 C34 . . 123.2(4) ?
C32 C33 H33 . . 118.4 ?
C34 C33 H33 . . 118.4 ?
C33 C34 C29 . . 117.8(3) ?
C33 C34 C35 . . 115.7(3) ?
C29 C34 C35 . . 126.5(3) ?
C40 C35 C36 . . 118.7(4) ?
C40 C35 C34 . . 118.3(3) ?
C36 C35 C34 . . 122.8(3) ?
C37 C36 N3 . . 121.2(4) ?
C37 C36 C35 . . 117.9(4) ?
N3 C36 C35 . . 120.9(3) ?
C38 C37 C36 . . 122.0(4) ?
C38 C37 H37 . . 119.0 ?
C36 C37 H37 . . 119.0 ?
C39 C38 C37 . . 120.1(4) ?
C39 C38 H38 . . 119.9 ?
C37 C38 H38 . . 119.9 ?
C38 C39 C40 . . 119.6(4) ?
C38 C39 H39 . . 120.2 ?
C40 C39 H39 . . 120.2 ?
C39 C40 C35 . . 121.7(4) ?
C39 C40 H40 . . 119.1 ?
C35 C40 H40 . . 119.1 ?
N3 C42 H42A . . 109.5 ?
N3 C42 H42B . . 109.5 ?
H42A C42 H42B . . 109.5 ?
N3 C42 H42C . . 109.5 ?
H42A C42 H42C . . 109.5 ?
H42B C42 H42C . . 109.5 ?
N3 C43 H43A . . 109.5 ?
N3 C43 H43B . . 109.5 ?
H43A C43 H43B . . 109.5 ?
N3 C43 H43C . . 109.5 ?
H43A C43 H43C . . 109.5 ?
H43B C43 H43C . . 109.5 ?
Cl2 C44 Cl3 . . 112.9(4) ?
Cl2 C44 H44A . . 109.0 ?
Cl3 C44 H44A . . 109.0 ?
Cl2 C44 H44B . . 109.0 ?
Cl3 C44 H44B . . 109.0 ?
H44A C44 H44B . . 107.8 ?

loop_
_geom_bond_atom_site_label_1
_geom_bond_atom_site_label_2
_geom_bond_site_symmetry_2
_geom_bond_distance
_geom_bond_publ_flag
Pd1 C1 . 1.997(3) yes
Pd1 N1 . 2.192(3) yes
Pd1 P1 . 2.2654(9) yes
Pd1 Br1 . 2.6585(6) yes
Fe1 C2 . 2.025(4) ?
Fe1 C3 . 2.028(4) ?
Fe1 C9 . 2.032(5) ?
Fe1 C7 . 2.034(4) ?
Fe1 C10 . 2.035(5) ?
Fe1 C8 . 2.041(4) ?
Fe1 C4 . 2.047(4) ?
Fe1 C6 . 2.047(5) ?
Fe1 C5 . 2.053(3) ?
Fe1 C1 . 2.058(3) ?
P1 C29 . 1.841(3) ?
P1 C17 . 1.851(3) ?
P1 C23 . 1.857(3) ?
Cl2 C44 . 1.715(8) ?
Cl3 C44 . 1.737(7) ?
N1 C14 . 1.343(5) ?
N1 C11 . 1.364(5) ?
N2 C11 . 1.337(5) ?
N2 C12 . 1.346(6) ?
N3 C36 . 1.414(5) ?
N3 C42 . 1.449(6) ?
N3 C43 . 1.454(6) ?
C1 C5 . 1.420(5) ?
C1 C2 . 1.443(5) ?
C2 C3 . 1.425(5) ?
C2 C11 . 1.448(5) ?
C3 C4 . 1.411(6) ?
C3 H3 . 0.9800 ?
C4 C5 . 1.425(5) ?
C4 H4 . 0.9800 ?
C5 H5 . 0.9800 ?
C6 C7 . 1.381(7) ?
C6 C10 . 1.398(8) ?
C6 H6 . 0.9800 ?
C7 C8 . 1.394(7) ?
C7 H7 . 0.9800 ?
C8 C9 . 1.393(8) ?
C8 H8 . 0.9800 ?
C9 C10 . 1.427(8) ?
C9 H9 . 0.9800 ?
C10 H10 . 0.9800 ?
C12 C13 . 1.371(7) ?
C12 C16 . 1.510(6) ?
C13 C14 . 1.391(6) ?
C13 H13 . 0.9300 ?
C14 C15 . 1.488(7) ?
C15 H15A . 0.9600 ?
C15 H15B . 0.9600 ?
C15 H15C . 0.9600 ?
C16 H16A . 0.9600 ?
C16 H16B . 0.9600 ?
C16 H16C . 0.9600 ?
C17 C22 . 1.521(5) ?
C17 C18 . 1.537(5) ?
C17 H17 . 0.9800 ?
C18 C19 . 1.534(5) ?
C18 H18A . 0.9700 ?
C18 H18B . 0.9700 ?
C19 C20 . 1.501(6) ?
C19 H19A . 0.9700 ?
C19 H19B . 0.9700 ?
C20 C21 . 1.510(6) ?
C20 H20A . 0.9700 ?
C20 H20B . 0.9700 ?
C21 C22 . 1.533(5) ?
C21 H21A . 0.9700 ?
C21 H21B . 0.9700 ?
C22 H22A . 0.9700 ?
C22 H22B . 0.9700 ?
C23 C28 . 1.530(5) ?
C23 C24 . 1.532(5) ?
C23 H23 . 0.9800 ?
C24 C25 . 1.533(5) ?
C24 H24A . 0.9700 ?
C24 H24B . 0.9700 ?
C25 C26 . 1.535(6) ?
C25 H25A . 0.9700 ?
C25 H25B . 0.9700 ?
C26 C27 . 1.525(6) ?
C26 H26A . 0.9700 ?
C26 H26B . 0.9700 ?
C27 C28 . 1.513(5) ?
C27 H27A . 0.9700 ?
C27 H27B . 0.9700 ?
C28 H28A . 0.9700 ?
C28 H28B . 0.9700 ?
C29 C30 . 1.405(5) ?
C29 C34 . 1.419(5) ?
C30 C31 . 1.372(5) ?
C30 H30 . 0.9300 ?
C31 C32 . 1.368(6) ?
C31 H31 . 0.9300 ?
C32 C33 . 1.379(6) ?
C32 H32 . 0.9300 ?
C33 C34 . 1.393(5) ?
C33 H33 . 0.9300 ?
C34 C35 . 1.499(5) ?
C35 C40 . 1.396(5) ?
C35 C36 . 1.420(5) ?
C36 C37 . 1.391(6) ?
C37 C38 . 1.389(7) ?
C37 H37 . 0.9300 ?
C38 C39 . 1.360(7) ?
C38 H38 . 0.9300 ?
C39 C40 . 1.386(6) ?
C39 H39 . 0.9300 ?
C40 H40 . 0.9300 ?
C42 H42A . 0.9600 ?
C42 H42B . 0.9600 ?
C42 H42C . 0.9600 ?
C43 H43A . 0.9600 ?
C43 H43B . 0.9600 ?
C43 H43C . 0.9600 ?
C44 H44A . 0.9700 ?
C44 H44B . 0.9700 ?

loop_
_geom_hbond_atom_site_label_D
_geom_hbond_atom_site_label_H
_geom_hbond_atom_site_label_A
_geom_hbond_site_symmetry_A
_geom_hbond_distance_DH
_geom_hbond_distance_HA
_geom_hbond_distance_DA
_geom_hbond_angle_DHA
C3 H3 Cl2 2_665 0.98 2.78 3.671(5) 151.00
C16 H16C Cg1 2_675 0.96 2.68 3.544(6) 150.63

loop_
_geom_torsion_atom_site_label_1
_geom_torsion_atom_site_label_2
_geom_torsion_atom_site_label_3
_geom_torsion_atom_site_label_4
_geom_torsion_site_symmetry_1
_geom_torsion_site_symmetry_2
_geom_torsion_site_symmetry_3
_geom_torsion_site_symmetry_4
_geom_torsion
_geom_torsion_publ_flag
C1 Pd1 P1 C29 . . . . 43.93(15) ?
N1 Pd1 P1 C29 . . . . 31.0(7) ?
Br1 Pd1 P1 C29 . . . . -154.31(12) ?
C1 Pd1 P1 C17 . . . . -84.43(15) ?
N1 Pd1 P1 C17 . . . . -97.3(7) ?
Br1 Pd1 P1 C17 . . . . 77.32(12) ?
C1 Pd1 P1 C23 . . . . 157.29(15) ?
N1 Pd1 P1 C23 . . . . 144.4(7) ?
Br1 Pd1 P1 C23 . . . . -40.96(12) ?
C1 Pd1 N1 C14 . . . . -159.6(4) ?
P1 Pd1 N1 C14 . . . . -146.5(6) ?
Br1 Pd1 N1 C14 . . . . 38.9(4) ?
C1 Pd1 N1 C11 . . . . 21.8(2) ?
P1 Pd1 N1 C11 . . . . 34.9(8) ?
Br1 Pd1 N1 C11 . . . . -139.8(2) ?
N1 Pd1 C1 C5 . . . . 172.1(4) ?
P1 Pd1 C1 C5 . . . . -6.3(4) ?
Br1 Pd1 C1 C5 . . . . -117.7(4) ?
N1 Pd1 C1 C2 . . . . -22.0(2) ?
P1 Pd1 C1 C2 . . . . 159.5(2) ?
Br1 Pd1 C1 C2 . . . . 48.1(4) ?
N1 Pd1 C1 Fe1 . . . . 56.1(2) ?
P1 Pd1 C1 Fe1 . . . . -122.3(2) ?
Br1 Pd1 C1 Fe1 . . . . 126.2(2) ?
C2 Fe1 C1 C5 . . . . 118.0(3) ?
C3 Fe1 C1 C5 . . . . 80.6(2) ?
C9 Fe1 C1 C5 . . . . 165.1(5) ?
C7 Fe1 C1 C5 . . . . -121.4(3) ?
C10 Fe1 C1 C5 . . . . -48.4(6) ?
C8 Fe1 C1 C5 . . . . -162.8(3) ?
C4 Fe1 C1 C5 . . . . 37.1(2) ?
C6 Fe1 C1 C5 . . . . -80.5(3) ?
C3 Fe1 C1 C2 . . . . -37.4(2) ?
C9 Fe1 C1 C2 . . . . 47.1(6) ?
C7 Fe1 C1 C2 . . . . 120.6(3) ?
C10 Fe1 C1 C2 . . . . -166.4(5) ?
C8 Fe1 C1 C2 . . . . 79.3(3) ?
C4 Fe1 C1 C2 . . . . -80.8(2) ?
C6 Fe1 C1 C2 . . . . 161.5(3) ?
C5 Fe1 C1 C2 . . . . -118.0(3) ?
C2 Fe1 C1 Pd1 . . . . -97.3(3) ?
C3 Fe1 C1 Pd1 . . . . -134.7(3) ?
C9 Fe1 C1 Pd1 . . . . -50.2(6) ?
C7 Fe1 C1 Pd1 . . . . 23.3(3) ?
C10 Fe1 C1 Pd1 . . . . 96.3(5) ?
C8 Fe1 C1 Pd1 . . . . -18.1(3) ?
C4 Fe1 C1 Pd1 . . . . -178.2(3) ?
C6 Fe1 C1 Pd1 . . . . 64.2(3) ?
C5 Fe1 C1 Pd1 . . . . 144.7(4) ?
C5 C1 C2 C3 . . . . -0.4(4) ?
Pd1 C1 C2 C3 . . . . -171.6(2) ?
Fe1 C1 C2 C3 . . . . 59.1(3) ?
C5 C1 C2 C11 . . . . -167.1(3) ?
Pd1 C1 C2 C11 . . . . 21.7(4) ?
Fe1 C1 C2 C11 . . . . -107.6(3) ?
C5 C1 C2 Fe1 . . . . -59.5(2) ?
Pd1 C1 C2 Fe1 . . . . 129.34(18) ?
C9 Fe1 C2 C3 . . . . 78.2(3) ?
C7 Fe1 C2 C3 . . . . 161.0(3) ?
C10 Fe1 C2 C3 . . . . 45.6(6) ?
C8 Fe1 C2 C3 . . . . 119.7(3) ?
C4 Fe1 C2 C3 . . . . -38.1(2) ?
C6 Fe1 C2 C3 . . . . -167.7(5) ?
C5 Fe1 C2 C3 . . . . -82.0(2) ?
C1 Fe1 C2 C3 . . . . -120.1(3) ?
C3 Fe1 C2 C1 . . . . 120.1(3) ?
C9 Fe1 C2 C1 . . . . -161.7(3) ?
C7 Fe1 C2 C1 . . . . -78.9(3) ?
C10 Fe1 C2 C1 . . . . 165.7(5) ?
C8 Fe1 C2 C1 . . . . -120.2(3) ?
C4 Fe1 C2 C1 . . . . 82.0(2) ?
C6 Fe1 C2 C1 . . . . -47.6(6) ?
C5 Fe1 C2 C1 . . . . 38.06(19) ?
C3 Fe1 C2 C11 . . . . -125.7(4) ?
C9 Fe1 C2 C11 . . . . -47.5(4) ?
C7 Fe1 C2 C11 . . . . 35.3(4) ?
C10 Fe1 C2 C11 . . . . -80.1(6) ?
C8 Fe1 C2 C11 . . . . -6.0(3) ?
C4 Fe1 C2 C11 . . . . -163.8(3) ?
C6 Fe1 C2 C11 . . . . 66.6(6) ?
C5 Fe1 C2 C11 . . . . 152.2(3) ?
C1 Fe1 C2 C11 . . . . 114.2(3) ?
C1 C2 C3 C4 . . . . 0.9(4) ?
C11 C2 C3 C4 . . . . 165.6(4) ?
Fe1 C2 C3 C4 . . . . 60.5(3) ?
C1 C2 C3 Fe1 . . . . -59.7(2) ?
C11 C2 C3 Fe1 . . . . 105.1(4) ?
C2 Fe1 C3 C4 . . . . -118.1(3) ?
C9 Fe1 C3 C4 . . . . 121.5(3) ?
C7 Fe1 C3 C4 . . . . -167.6(5) ?
C10 Fe1 C3 C4 . . . . 79.4(3) ?
C8 Fe1 C3 C4 . . . . 162.4(3) ?
C6 Fe1 C3 C4 . . . . 49.4(6) ?
C5 Fe1 C3 C4 . . . . -37.2(2) ?
C1 Fe1 C3 C4 . . . . -80.5(2) ?
C9 Fe1 C3 C2 . . . . -120.3(3) ?
C7 Fe1 C3 C2 . . . . -49.5(6) ?
C10 Fe1 C3 C2 . . . . -162.5(3) ?
C8 Fe1 C3 C2 . . . . -79.5(3) ?
C4 Fe1 C3 C2 . . . . 118.1(3) ?
C6 Fe1 C3 C2 . . . . 167.5(5) ?
C5 Fe1 C3 C2 . . . . 81.0(2) ?
C1 Fe1 C3 C2 . . . . 37.6(2) ?
C2 C3 C4 C5 . . . . -1.0(4) ?
Fe1 C3 C4 C5 . . . . 58.8(3) ?
C2 C3 C4 Fe1 . . . . -59.8(2) ?
C2 Fe1 C4 C3 . . . . 38.7(2) ?
C9 Fe1 C4 C3 . . . . -76.8(3) ?
C7 Fe1 C4 C3 . . . . 167.4(5) ?
C10 Fe1 C4 C3 . . . . -119.6(3) ?
C8 Fe1 C4 C3 . . . . -44.7(6) ?
C6 Fe1 C4 C3 . . . . -160.9(3) ?
C5 Fe1 C4 C3 . . . . 120.3(3) ?
C1 Fe1 C4 C3 . . . . 83.4(2) ?
C2 Fe1 C4 C5 . . . . -81.6(2) ?
C3 Fe1 C4 C5 . . . . -120.3(3) ?
C9 Fe1 C4 C5 . . . . 163.0(3) ?
C7 Fe1 C4 C5 . . . . 47.1(6) ?
C10 Fe1 C4 C5 . . . . 120.2(3) ?
C8 Fe1 C4 C5 . . . . -164.9(5) ?
C6 Fe1 C4 C5 . . . . 78.8(3) ?
C1 Fe1 C4 C5 . . . . -36.9(2) ?
C2 C1 C5 C4 . . . . -0.2(4) ?
Pd1 C1 C5 C4 . . . . 166.0(3) ?
Fe1 C1 C5 C4 . . . . -58.7(3) ?
C2 C1 C5 Fe1 . . . . 58.5(2) ?
Pd1 C1 C5 Fe1 . . . . -135.3(4) ?
C3 C4 C5 C1 . . . . 0.7(4) ?
Fe1 C4 C5 C1 . . . . 59.0(2) ?
C3 C4 C5 Fe1 . . . . -58.3(3) ?
C2 Fe1 C5 C1 . . . . -38.9(2) ?
C3 Fe1 C5 C1 . . . . -83.4(2) ?
C9 Fe1 C5 C1 . . . . -164.6(5) ?
C7 Fe1 C5 C1 . . . . 77.6(3) ?
C10 Fe1 C5 C1 . . . . 160.6(3) ?
C8 Fe1 C5 C1 . . . . 44.3(6) ?
C4 Fe1 C5 C1 . . . . -120.4(3) ?
C6 Fe1 C5 C1 . . . . 118.7(3) ?
C2 Fe1 C5 C4 . . . . 81.4(3) ?
C3 Fe1 C5 C4 . . . . 37.0(2) ?
C9 Fe1 C5 C4 . . . . -44.3(6) ?
C7 Fe1 C5 C4 . . . . -162.0(3) ?
C10 Fe1 C5 C4 . . . . -79.0(3) ?
C8 Fe1 C5 C4 . . . . 164.6(5) ?
C6 Fe1 C5 C4 . . . . -120.9(3) ?
C1 Fe1 C5 C4 . . . . 120.4(3) ?
C2 Fe1 C6 C7 . . . . -42.9(6) ?
C3 Fe1 C6 C7 . . . . 160.3(4) ?
C9 Fe1 C6 C7 . . . . 80.9(4) ?
C10 Fe1 C6 C7 . . . . 119.5(5) ?
C8 Fe1 C6 C7 . . . . 37.4(3) ?
C4 Fe1 C6 C7 . . . . -163.2(3) ?
C5 Fe1 C6 C7 . . . . -120.8(3) ?
C1 Fe1 C6 C7 . . . . -78.3(3) ?
C2 Fe1 C6 C10 . . . . -162.4(5) ?
C3 Fe1 C6 C10 . . . . 40.7(7) ?
C9 Fe1 C6 C10 . . . . -38.7(4) ?
C7 Fe1 C6 C10 . . . . -119.5(5) ?
C8 Fe1 C6 C10 . . . . -82.1(4) ?
C4 Fe1 C6 C10 . . . . 77.3(4) ?
C5 Fe1 C6 C10 . . . . 119.7(3) ?
C1 Fe1 C6 C10 . . . . 162.2(3) ?
C10 C6 C7 C8 . . . . -1.0(5) ?
Fe1 C6 C7 C8 . . . . -60.1(3) ?
C10 C6 C7 Fe1 . . . . 59.0(3) ?
C2 Fe1 C7 C6 . . . . 162.9(3) ?
C3 Fe1 C7 C6 . . . . -160.3(4) ?
C9 Fe1 C7 C6 . . . . -82.1(4) ?
C10 Fe1 C7 C6 . . . . -37.4(3) ?
C8 Fe1 C7 C6 . . . . -119.5(5) ?
C4 Fe1 C7 C6 . . . . 43.1(7) ?
C5 Fe1 C7 C6 . . . . 78.2(3) ?
C1 Fe1 C7 C6 . . . . 119.9(3) ?
C2 Fe1 C7 C8 . . . . -77.6(4) ?
C3 Fe1 C7 C8 . . . . -40.8(7) ?
C9 Fe1 C7 C8 . . . . 37.3(4) ?
C10 Fe1 C7 C8 . . . . 82.1(4) ?
C4 Fe1 C7 C8 . . . . 162.6(5) ?
C6 Fe1 C7 C8 . . . . 119.5(5) ?
C5 Fe1 C7 C8 . . . . -162.3(3) ?
C1 Fe1 C7 C8 . . . . -120.6(3) ?
C6 C7 C8 C9 . . . . 1.1(5) ?
Fe1 C7 C8 C9 . . . . -59.3(3) ?
C6 C7 C8 Fe1 . . . . 60.4(3) ?
C2 Fe1 C8 C9 . . . . -119.6(4) ?
C3 Fe1 C8 C9 . . . . -76.7(4) ?
C7 Fe1 C8 C9 . . . . 119.4(5) ?
C10 Fe1 C8 C9 . . . . 38.9(3) ?
C4 Fe1 C8 C9 . . . . -43.8(7) ?
C6 Fe1 C8 C9 . . . . 82.4(4) ?
C5 Fe1 C8 C9 . . . . 164.7(5) ?
C1 Fe1 C8 C9 . . . . -162.6(3) ?
C2 Fe1 C8 C7 . . . . 121.0(3) ?
C3 Fe1 C8 C7 . . . . 163.9(3) ?
C9 Fe1 C8 C7 . . . . -119.4(5) ?
C10 Fe1 C8 C7 . . . . -80.5(4) ?
C4 Fe1 C8 C7 . . . . -163.2(5) ?
C6 Fe1 C8 C7 . . . . -37.0(3) ?
C5 Fe1 C8 C7 . . . . 45.3(7) ?
C1 Fe1 C8 C7 . . . . 78.0(4) ?
C7 C8 C9 C10 . . . . -0.7(5) ?
Fe1 C8 C9 C10 . . . . -60.1(3) ?
C7 C8 C9 Fe1 . . . . 59.3(3) ?
C2 Fe1 C9 C8 . . . . 78.9(4) ?
C3 Fe1 C9 C8 . . . . 121.2(3) ?
C7 Fe1 C9 C8 . . . . -37.3(3) ?
C10 Fe1 C9 C8 . . . . -118.0(5) ?
C4 Fe1 C9 C8 . . . . 162.6(3) ?
C6 Fe1 C9 C8 . . . . -80.3(4) ?
C5 Fe1 C9 C8 . . . . -164.5(5) ?
C1 Fe1 C9 C8 . . . . 43.9(7) ?
C2 Fe1 C9 C10 . . . . -163.1(3) ?
C3 Fe1 C9 C10 . . . . -120.8(3) ?
C7 Fe1 C9 C10 . . . . 80.6(4) ?
C8 Fe1 C9 C10 . . . . 118.0(5) ?
C4 Fe1 C9 C10 . . . . -79.4(4) ?
C6 Fe1 C9 C10 . . . . 37.7(3) ?
C5 Fe1 C9 C10 . . . . -46.5(7) ?
C1 Fe1 C9 C10 . . . . 161.8(4) ?
C7 C6 C10 C9 . . . . 0.6(5) ?
Fe1 C6 C10 C9 . . . . 59.7(3) ?
C7 C6 C10 Fe1 . . . . -59.2(3) ?
C8 C9 C10 C6 . . . . 0.1(5) ?
Fe1 C9 C10 C6 . . . . -60.4(3) ?
C8 C9 C10 Fe1 . . . . 60.5(3) ?
C2 Fe1 C10 C6 . . . . 162.0(5) ?
C3 Fe1 C10 C6 . . . . -163.9(3) ?
C9 Fe1 C10 C6 . . . . 118.3(5) ?
C7 Fe1 C10 C6 . . . . 37.0(3) ?
C8 Fe1 C10 C6 . . . . 80.4(4) ?
C4 Fe1 C10 C6 . . . . -121.7(3) ?
C5 Fe1 C10 C6 . . . . -79.4(4) ?
C1 Fe1 C10 C6 . . . . -44.0(6) ?
C2 Fe1 C10 C9 . . . . 43.7(7) ?
C3 Fe1 C10 C9 . . . . 77.8(4) ?
C7 Fe1 C10 C9 . . . . -81.3(4) ?
C8 Fe1 C10 C9 . . . . -37.9(3) ?
C4 Fe1 C10 C9 . . . . 120.0(3) ?
C6 Fe1 C10 C9 . . . . -118.3(5) ?
C5 Fe1 C10 C9 . . . . 162.3(3) ?
C1 Fe1 C10 C9 . . . . -162.3(4) ?
C12 N2 C11 N1 . . . . 5.3(6) ?
C12 N2 C11 C2 . . . . -170.8(3) ?
C14 N1 C11 N2 . . . . -10.9(5) ?
Pd1 N1 C11 N2 . . . . 168.0(3) ?
C14 N1 C11 C2 . . . . 165.5(3) ?
Pd1 N1 C11 C2 . . . . -15.6(4) ?
C3 C2 C11 N2 . . . . 10.2(6) ?
C1 C2 C11 N2 . . . . 173.6(3) ?
Fe1 C2 C11 N2 . . . . 93.2(4) ?
C3 C2 C11 N1 . . . . -166.4(4) ?
C1 C2 C11 N1 . . . . -3.0(5) ?
Fe1 C2 C11 N1 . . . . -83.4(3) ?
C11 N2 C12 C13 . . . . 3.9(6) ?
C11 N2 C12 C16 . . . . -179.0(4) ?
N2 C12 C13 C14 . . . . -7.1(7) ?
C16 C12 C13 C14 . . . . 175.9(4) ?
C11 N1 C14 C13 . . . . 7.0(6) ?
Pd1 N1 C14 C13 . . . . -171.6(3) ?
C11 N1 C14 C15 . . . . -168.0(4) ?
Pd1 N1 C14 C15 . . . . 13.5(6) ?
C12 C13 C14 N1 . . . . 1.3(7) ?
C12 C13 C14 C15 . . . . 176.2(5) ?
C29 P1 C17 C22 . . . . -87.5(3) ?
C23 P1 C17 C22 . . . . 163.6(3) ?
Pd1 P1 C17 C22 . . . . 43.2(3) ?
C29 P1 C17 C18 . . . . 148.7(3) ?
C23 P1 C17 C18 . . . . 39.9(3) ?
Pd1 P1 C17 C18 . . . . -80.5(3) ?
C22 C17 C18 C19 . . . . 57.1(4) ?
P1 C17 C18 C19 . . . . -179.1(3) ?
C17 C18 C19 C20 . . . . -58.0(5) ?
C18 C19 C20 C21 . . . . 56.7(5) ?
C19 C20 C21 C22 . . . . -54.9(5) ?
C18 C17 C22 C21 . . . . -56.3(4) ?
P1 C17 C22 C21 . . . . 177.7(3) ?
C20 C21 C22 C17 . . . . 55.5(5) ?
C29 P1 C23 C28 . . . . 71.5(3) ?
C17 P1 C23 C28 . . . . -173.0(3) ?
Pd1 P1 C23 C28 . . . . -50.7(3) ?
C29 P1 C23 C24 . . . . -57.1(3) ?
C17 P1 C23 C24 . . . . 58.3(3) ?
Pd1 P1 C23 C24 . . . . -179.3(2) ?
C28 C23 C24 C25 . . . . 58.1(4) ?
P1 C23 C24 C25 . . . . -171.8(3) ?
C23 C24 C25 C26 . . . . -57.2(5) ?
C24 C25 C26 C27 . . . . 56.0(5) ?
C25 C26 C27 C28 . . . . -56.1(5) ?
C26 C27 C28 C23 . . . . 57.9(5) ?
C24 C23 C28 C27 . . . . -58.8(4) ?
P1 C23 C28 C27 . . . . 169.4(3) ?
C17 P1 C29 C30 . . . . 169.9(2) ?
C23 P1 C29 C30 . . . . -78.0(3) ?
Pd1 P1 C29 C30 . . . . 40.4(3) ?
C17 P1 C29 C34 . . . . -18.8(4) ?
C23 P1 C29 C34 . . . . 93.4(3) ?
Pd1 P1 C29 C34 . . . . -148.2(3) ?
C34 C29 C30 C31 . . . . -4.5(5) ?
P1 C29 C30 C31 . . . . 168.2(3) ?
C29 C30 C31 C32 . . . . 0.4(6) ?
C30 C31 C32 C33 . . . . 2.3(7) ?
C31 C32 C33 C34 . . . . -0.8(7) ?
C32 C33 C34 C29 . . . . -3.4(6) ?
C32 C33 C34 C35 . . . . 177.1(4) ?
C30 C29 C34 C33 . . . . 5.8(5) ?
P1 C29 C34 C33 . . . . -165.1(3) ?
C30 C29 C34 C35 . . . . -174.8(3) ?
P1 C29 C34 C35 . . . . 14.3(6) ?
C33 C34 C35 C40 . . . . 80.8(5) ?
C29 C34 C35 C40 . . . . -98.7(5) ?
C33 C34 C35 C36 . . . . -94.5(5) ?
C29 C34 C35 C36 . . . . 86.0(5) ?
C42 N3 C36 C37 . . . . -113.7(5) ?
C43 N3 C36 C37 . . . . 18.8(6) ?
C42 N3 C36 C35 . . . . 67.7(5) ?
C43 N3 C36 C35 . . . . -159.8(4) ?
C40 C35 C36 C37 . . . . 3.1(6) ?
C34 C35 C36 C37 . . . . 178.4(4) ?
C40 C35 C36 N3 . . . . -178.3(4) ?
C34 C35 C36 N3 . . . . -3.0(6) ?
N3 C36 C37 C38 . . . . 179.6(4) ?
C35 C36 C37 C38 . . . . -1.7(7) ?
C36 C37 C38 C39 . . . . -0.5(8) ?
C37 C38 C39 C40 . . . . 1.3(8) ?
C38 C39 C40 C35 . . . . 0.1(7) ?
C36 C35 C40 C39 . . . . -2.3(6) ?
C34 C35 C40 C39 . . . . -177.9(4) ?
